data_4116839
loop_
_publ_author_name
'F. Albert Cotton'
'Carlos A. Murillo'
'Xiaoping Wang'

_publ_section_title
;
 Low-Valent Ditantalum Complex Ta2(\m-BH3)(\m-dmpm)3(\h2-BH4)2: First
 Dinuclear Compound Containing a Bridging BH3 Group with Direct Ta-B Bonds
;
_journal_name_full 'Journal of the American Chemical Society'
_journal_page_first 9594
_journal_page_last 9599
_journal_paper_doi 10.1021/ja9817242
_journal_volume 120
_journal_year 1998
_chemical_compound_source synthesis
_chemical_formula_moiety Ta2(BH3)(dmpm)3(BH4)2
_chemical_formula_sum 'C15 H53 B3 P6 Ta2'
_chemical_formula_weight 813.72
_chemical_name_systematic
; 
 ? 
;
_space_group_IT_number 14
_symmetry_cell_setting monoclinic
_symmetry_space_group_name_Hall '-P 2ybc'
_symmetry_space_group_name_H-M 'P 1 21/c 1'
_atom_sites_solution_hydrogens geom
_atom_sites_solution_primary direct
_atom_sites_solution_secondary difmap
_audit_creation_method SHELXL
_cell_angle_alpha 90.00
_cell_angle_beta 99.257(8)
_cell_angle_gamma 90.00
_cell_formula_units_Z 4
_cell_length_a 17.076(2)
_cell_length_b 11.663(2)
_cell_length_c 15.8577(8)
_cell_measurement_reflns_used 250
_cell_measurement_temperature 213(2)
_cell_measurement_theta_max 20.9
_cell_measurement_theta_min 9.05
_cell_volume 3117.0(7)
_computing_structure_refinement 'SHELXL-93 (Sheldrick, 1993)'
_computing_structure_solution 'SHELXS-86 (Sheldrick, 1990)'
_diffrn_ambient_temperature 213(2)
_diffrn_measurement_device 'Nonius FAST area detector'
_diffrn_measurement_method 'Ellipsoid-mask fitting'
_diffrn_radiation_monochromator graphite
_diffrn_radiation_source 'fine-focus sealed tube'
_diffrn_radiation_type MoK\a
_diffrn_radiation_wavelength 0.71073
_diffrn_reflns_av_R_equivalents 0.0622
_diffrn_reflns_av_sigmaI/netI 0.0472
_diffrn_reflns_limit_h_max 18
_diffrn_reflns_limit_h_min -18
_diffrn_reflns_limit_k_max 12
_diffrn_reflns_limit_k_min -12
_diffrn_reflns_limit_l_max 17
_diffrn_reflns_limit_l_min -15
_diffrn_reflns_number 12726
_diffrn_reflns_theta_max 22.55
_diffrn_reflns_theta_min 2.18
_diffrn_standards_number 'none (area detector data)'
_exptl_absorpt_coefficient_mu 7.326
_exptl_absorpt_correction_T_max 0.747
_exptl_absorpt_correction_T_min 0.184
_exptl_absorpt_correction_type SORTAV
_exptl_crystal_colour purple
_exptl_crystal_density_diffrn 1.734
_exptl_crystal_description plates
_exptl_crystal_F_000 1576
_exptl_crystal_size_max 0.23
_exptl_crystal_size_mid 0.16
_exptl_crystal_size_min 0.04
_refine_diff_density_max 1.123
_refine_diff_density_min -1.185
_refine_diff_density_rms 0.160
_refine_ls_extinction_method none
_refine_ls_goodness_of_fit_all 1.087
_refine_ls_goodness_of_fit_obs 1.090
_refine_ls_hydrogen_treatment refall
_refine_ls_matrix_type full
_refine_ls_number_parameters 445
_refine_ls_number_reflns 4075
_refine_ls_number_restraints 0
_refine_ls_restrained_S_all 1.089
_refine_ls_restrained_S_obs 1.090
_refine_ls_R_factor_all 0.0346
_refine_ls_R_factor_obs 0.0322
_refine_ls_shift/esd_max 0.001
_refine_ls_shift/esd_mean 0.000
_refine_ls_structure_factor_coef Fsqd
_refine_ls_weighting_details 'w=1/[\s^2^(Fo^2^)+(0.0251P)^2^+26.9273P] where P=(Fo^2^+2Fc^2^)/3'
_refine_ls_weighting_scheme calc
_refine_ls_wR_factor_all 0.0824
_refine_ls_wR_factor_obs 0.0799
_reflns_number_observed 3846
_reflns_number_total 4076
_reflns_observed_criterion >2sigma(I)
_cod_data_source_file ja9817242_2.cif
_cod_data_source_block (1)
_cod_depositor_comments
;
The following automatic conversions were performed:

'_refine_ls_weighting_scheme' value 'calc
w=1/[\s^2^(Fo^2^)+(0.0251P)^2^+26.9273P] where P=(Fo^2^+2Fc^2^)/3'
was changed to 'calc'. New tag '_refine_ls_weighting_details' was
created. The value of the new tag was set to
'w=1/[\s^2^(Fo^2^)+(0.0251P)^2^+26.9273P] where P=(Fo^2^+2Fc^2^)/3'.

Automatic conversion script
Id: cif_fix_values 3143 2015-03-26 13:38:13Z robertas 
;
_cod_original_formula_sum 'C15 H11 H42 B3 P6 Ta2'
_cod_database_code 4116839

loop_
_symmetry_equiv_pos_as_xyz
'x, y, z'
'-x, y+1/2, -z+1/2'
'-x, -y, -z'
'x, -y-1/2, z-1/2'

loop_
_atom_site_aniso_label
_atom_site_aniso_U_11
_atom_site_aniso_U_22
_atom_site_aniso_U_33
_atom_site_aniso_U_23
_atom_site_aniso_U_13
_atom_site_aniso_U_12
Ta1 0.0209(2) 0.0181(2) 0.0191(2) -0.00129(12) -0.00047(13) 0.00263(12)
Ta2 0.0201(2) 0.0169(2) 0.0163(2) -0.00041(11) 0.00332(13) -0.00046(12)
B1 0.041(6) 0.054(7) 0.041(6) -0.014(5) -0.007(5) 0.034(6)
B2 0.039(6) 0.037(6) 0.034(6) -0.002(5) 0.008(5) 0.007(5)
B3 0.026(5) 0.017(4) 0.027(5) -0.002(4) -0.002(4) -0.004(4)
C1 0.031(5) 0.064(7) 0.061(7) -0.032(6) 0.010(5) -0.023(5)
C2 0.023(4) 0.033(5) 0.024(4) -0.003(4) 0.002(3) -0.008(4)
C3 0.047(6) 0.027(5) 0.040(5) 0.000(4) 0.024(4) 0.003(4)
P1 0.0195(11) 0.0475(14) 0.0420(13) -0.0163(11) 0.0001(9) -0.0010(10)
P2 0.0303(11) 0.0301(12) 0.0282(11) -0.0131(9) 0.0056(9) -0.0094(9)
C11 0.040(6) 0.092(10) 0.063(9) -0.014(8) 0.008(6) -0.005(6)
C12 0.029(6) 0.097(10) 0.054(7) 0.002(7) -0.008(5) -0.002(6)
C21 0.060(8) 0.077(9) 0.028(5) -0.010(6) 0.000(5) -0.026(7)
C22 0.071(8) 0.038(6) 0.054(7) -0.018(5) 0.005(6) -0.023(5)
P3 0.0300(11) 0.0199(10) 0.0217(10) -0.0056(8) 0.0045(8) -0.0031(9)
P4 0.0172(10) 0.0280(11) 0.0263(11) -0.0036(9) 0.0034(8) -0.0018(8)
C31 0.048(6) 0.025(5) 0.049(6) 0.002(4) 0.010(5) -0.006(4)
C32 0.051(6) 0.042(6) 0.033(6) -0.021(5) -0.005(5) -0.002(5)
P5 0.0416(13) 0.0198(11) 0.0250(11) 0.0036(8) 0.0116(9) 0.0055(9)
P6 0.0362(12) 0.0295(12) 0.0241(11) 0.0021(9) 0.0129(9) 0.0047(10)
C41 0.037(6) 0.037(6) 0.039(6) -0.001(5) 0.016(5) -0.014(5)
C42 0.022(5) 0.056(6) 0.041(6) -0.009(6) 0.001(4) 0.009(5)
C51 0.104(10) 0.022(5) 0.048(7) 0.003(5) 0.034(7) 0.010(6)
C52 0.044(6) 0.053(7) 0.036(6) 0.006(5) 0.015(5) 0.019(5)
C61 0.067(7) 0.033(5) 0.022(5) -0.001(4) 0.000(5) 0.010(5)
C62 0.063(8) 0.067(8) 0.061(8) 0.020(7) 0.034(7) 0.026(7)

loop_
_atom_site_label
_atom_site_type_symbol
_atom_site_fract_x
_atom_site_fract_y
_atom_site_fract_z
_atom_site_U_iso_or_equiv
_atom_site_thermal_displace_type
_atom_site_occupancy
_atom_site_calc_flag
Ta1 Ta 0.20433(2) 0.16130(2) 0.82187(2) 0.01980(12) Uani 1 d
Ta2 Ta 0.29585(2) 0.00941(2) 0.74504(2) 0.01773(12) Uani 1 d
B1 B 0.1237(7) 0.3237(11) 0.8713(7) 0.047(3) Uani 1 d
H11 H 0.1417(57) 0.4222(91) 0.8644(59) 0.055(28) Uiso 1 d
H12 H 0.0703(79) 0.2914(111) 0.8985(77) 0.092(41) Uiso 1 d
H13 H 0.1320(39) 0.2767(59) 0.8068(43) 0.016(18) Uiso 1 d
H14 H 0.1637(48) 0.2857(67) 0.9142(48) 0.024(20) Uiso 1 d
B2 B 0.3806(6) -0.1029(9) 0.6519(7) 0.036(2) Uani 1 d
H21 H 0.4366(41) -0.0560(59) 0.6348(41) 0.014(17) Uiso 1 d
H22 H 0.3686(67) -0.1803(101) 0.6212(72) 0.075(34) Uiso 1 d
H23 H 0.3299(48) -0.0421(71) 0.6335(48) 0.030(21) Uiso 1 d
H24 H 0.3895(42) -0.1020(64) 0.7261(47) 0.023(19) Uiso 1 d
B3 B 0.2167(5) 0.1550(7) 0.6793(6) 0.024(2) Uani 1 d
H31 H 0.1741(46) 0.1591(63) 0.6200(49) 0.025(20) Uiso 1 d
H32 H 0.2137(39) 0.2525(59) 0.7156(41) 0.015(17) Uiso 1 d
H33 H 0.2788(60) 0.1336(87) 0.6705(59) 0.056(28) Uiso 1 d
C1 C 0.0860(6) -0.0682(10) 0.7012(7) 0.052(3) Uani 1 d
H1A H 0.0957(65) -0.1482(95) 0.7621(69) 0.070(34) Uiso 1 d
H1B H 0.0433(64) -0.0977(94) 0.6623(66) 0.062(31) Uiso 1 d
C2 C 0.4203(5) 0.2266(7) 0.8736(5) 0.027(2) Uani 1 d
H2A H 0.4219(43) 0.1895(65) 0.9251(51) 0.018(19) Uiso 1 d
H2B H 0.4616(49) 0.2877(74) 0.8730(49) 0.031(21) Uiso 1 d
C3 C 0.2349(6) -0.1072(7) 0.9404(6) 0.036(2) Uani 1 d
H3A H 0.1836(52) -0.1505(70) 0.9203(50) 0.029(22) Uiso 1 d
H3B H 0.2543(64) -0.1429(92) 1.0051(73) 0.068(33) Uiso 1 d
P1 P 0.07260(12) 0.0733(2) 0.74966(15) 0.0369(6) Uani 1 d
P2 P 0.17827(12) -0.0950(2) 0.65954(13) 0.0294(5) Uani 1 d
C11 C -0.0069(7) 0.0330(14) 0.8095(10) 0.065(3) Uani 1 d
H11A H 0.0127(51) -0.0166(71) 0.8569(58) 0.028(24) Uiso 1 d
H11B H -0.0370(69) 0.0303(95) 0.7612(75) 0.059(35) Uiso 1 d
H11C H -0.0142(52) 0.0999(84) 0.8472(59) 0.039(25) Uiso 1 d
C12 C 0.0130(7) 0.1557(13) 0.6657(8) 0.062(3) Uani 1 d
H12A H 0.0449(42) 0.1736(56) 0.6215(45) 0.008(17) Uiso 1 d
H12B H 0.0003(69) 0.2356(110) 0.6913(73) 0.074(37) Uiso 1 d
H12C H -0.0331(65) 0.1126(91) 0.6408(63) 0.056(29) Uiso 1 d
C21 C 0.1542(8) -0.0671(12) 0.5459(6) 0.056(3) Uani 1 d
H21A H 0.1877(54) -0.1095(82) 0.5298(57) 0.029(29) Uiso 1 d
H21B H 0.1513(59) 0.0268(95) 0.5356(62) 0.056(29) Uiso 1 d
H21C H 0.1059(75) -0.1129(113) 0.5262(74) 0.081(37) Uiso 1 d
C22 C 0.1746(8) -0.2536(9) 0.6562(8) 0.055(3) Uani 1 d
H22A H 0.1600(61) -0.2723(92) 0.7139(71) 0.061(18) Uiso 1 d
H22B H 0.2333(63) -0.2893(91) 0.6375(63) 0.061(18) Uiso 1 d
H22C H 0.1265(67) -0.2641(95) 0.6193(69) 0.061(18) Uiso 1 d
P3 P 0.32379(12) 0.2951(2) 0.86944(12) 0.0239(4) Uani 1 d
P4 P 0.42510(11) 0.1241(2) 0.78713(13) 0.0238(4) Uani 1 d
C31 C 0.3308(6) 0.4164(8) 0.7972(6) 0.040(2) Uani 1 d
H31A H 0.2765(61) 0.4551(87) 0.8046(59) 0.051(27) Uiso 1 d
H31B H 0.3369(53) 0.3918(82) 0.7370(62) 0.045(26) Uiso 1 d
H31C H 0.3824(46) 0.4619(66) 0.8117(44) 0.017(18) Uiso 1 d
C32 C 0.3365(7) 0.3726(9) 0.9705(7) 0.044(2) Uani 1 d
H32A H 0.2900(78) 0.4333(117) 0.9755(76) 0.091(41) Uiso 1 d
H32B H 0.3929(73) 0.4176(106) 0.9788(71) 0.080(36) Uiso 1 d
H32C H 0.3488(71) 0.3337(100) 1.0157(78) 0.067(39) Uiso 1 d
P5 P 0.31009(13) -0.1327(2) 0.87059(13) 0.0281(5) Uani 1 d
P6 P 0.20983(13) 0.0437(2) 0.95785(13) 0.0290(5) Uani 1 d
C41 C 0.4545(6) 0.2138(10) 0.7032(7) 0.036(2) Uani 1 d
H41A H 0.4583(43) 0.1721(66) 0.6673(50) 0.008(22) Uiso 1 d
H41B H 0.5017(74) 0.2588(109) 0.7276(74) 0.082(38) Uiso 1 d
H41C H 0.4139(56) 0.2665(82) 0.6789(56) 0.039(26) Uiso 1 d
C42 C 0.5215(5) 0.0554(10) 0.8227(7) 0.040(2) Uani 1 d
H42A H 0.5303(65) 0.0213(91) 0.8679(72) 0.052(35) Uiso 1 d
H42B H 0.5705(50) 0.1136(72) 0.8299(48) 0.029(21) Uiso 1 d
H42C H 0.5308(52) 0.0134(74) 0.7739(60) 0.033(24) Uiso 1 d
C51 C 0.3042(9) -0.2882(8) 0.8596(8) 0.056(3) Uani 1 d
H51A H 0.2511(69) -0.3309(96) 0.8350(68) 0.064(34) Uiso 1 d
H51B H 0.3052(60) -0.3272(90) 0.9051(69) 0.052(31) Uiso 1 d
H51C H 0.3380(50) -0.3115(72) 0.8267(56) 0.026(23) Uiso 1 d
C52 C 0.4020(6) -0.1283(10) 0.9483(6) 0.043(2) Uani 1 d
H52A H 0.4160(60) -0.0434(101) 0.9705(63) 0.059(30) Uiso 1 d
H52B H 0.4378(52) -0.1451(72) 0.9267(54) 0.023(25) Uiso 1 d
H52C H 0.3926(43) -0.1778(63) 1.0062(49) 0.021(19) Uiso 1 d
C61 C 0.2852(7) 0.0825(9) 1.0478(6) 0.041(2) Uani 1 d
H61A H 0.2833(59) 0.1600(93) 1.0705(63) 0.053(29) Uiso 1 d
H61B H 0.3376(74) 0.0902(105) 1.0313(73) 0.075(38) Uiso 1 d
H61C H 0.2854(48) 0.0307(74) 1.0983(56) 0.031(22) Uiso 1 d
C62 C 0.1260(9) 0.0287(12) 1.0179(9) 0.061(3) Uani 1 d
H62A H 0.0845(74) 0.0122(100) 0.9829(76) 0.064(43) Uiso 1 d
H62B H 0.1094(65) 0.1146(107) 1.0347(66) 0.066(32) Uiso 1 d
H62C H 0.1392(65) -0.0184(97) 1.0642(74) 0.061(33) Uiso 1 d

loop_
_atom_type_symbol
_atom_type_description
_atom_type_scat_dispersion_real
_atom_type_scat_dispersion_imag
_atom_type_scat_source
C C 0.0033 0.0016 'International Tables Vol C Tables 4.2.6.8 and 6.1.1.4'
H H 0.0000 0.0000 'International Tables Vol C Tables 4.2.6.8 and 6.1.1.4'
B B 0.0013 0.0007 'International Tables Vol C Tables 4.2.6.8 and 6.1.1.4'
P P 0.1023 0.0942 'International Tables Vol C Tables 4.2.6.8 and 6.1.1.4'
Ta Ta -0.7052 6.5227 'International Tables Vol C Tables 4.2.6.8 and 6.1.1.4'
H H 0.0000 0.0000 'International Tables Vol C Tables 4.2.6.8 and 6.1.1.4'

loop_
_geom_angle_atom_site_label_1
_geom_angle_atom_site_label_2
_geom_angle_atom_site_label_3
_geom_angle
H13 Ta1 H32 69.1(29)
H13 Ta1 H14 48.1(29)
H32 Ta1 H14 106.1(28)
H13 Ta1 B3 93.6(21)
H32 Ta1 B3 33.6(19)
H14 Ta1 B3 138.2(21)
H13 Ta1 B1 25.4(21)
H32 Ta1 B1 89.1(19)
H14 Ta1 B1 22.8(21)
B3 Ta1 B1 117.8(4)
H13 Ta1 P6 116.2(21)
H32 Ta1 P6 173.4(19)
H14 Ta1 P6 76.6(20)
B3 Ta1 P6 144.8(2)
B1 Ta1 P6 95.1(3)
H13 Ta1 P1 73.1(21)
H32 Ta1 P1 91.1(19)
H14 Ta1 P1 102.0(20)
B3 Ta1 P1 76.2(2)
B1 Ta1 P1 87.5(3)
P6 Ta1 P1 94.16(8)
H13 Ta1 P3 94.5(22)
H32 Ta1 P3 76.1(19)
H14 Ta1 P3 74.5(20)
B3 Ta1 P3 96.5(2)
B1 Ta1 P3 84.3(3)
P6 Ta1 P3 99.11(7)
P1 Ta1 P3 164.96(7)
H13 Ta1 Ta2 146.7(21)
H32 Ta1 Ta2 81.0(19)
H14 Ta1 Ta2 162.5(21)
B3 Ta1 Ta2 53.2(2)
B1 Ta1 Ta2 170.1(3)
P6 Ta1 Ta2 94.67(5)
P1 Ta1 Ta2 93.66(5)
P3 Ta1 Ta2 92.28(5)
H33 Ta2 H23 73.5(37)
H33 Ta2 H24 115.6(37)
H23 Ta2 H24 50.9(30)
H33 Ta2 B3 28.6(31)
H23 Ta2 B3 93.0(24)
H24 Ta2 B3 141.9(20)
H33 Ta2 P2 90.3(30)
H23 Ta2 P2 73.0(22)
H24 Ta2 P2 100.3(20)
B3 Ta2 P2 76.0(2)
H33 Ta2 P5 168.0(30)
H23 Ta2 P5 118.5(24)
H24 Ta2 P5 74.6(20)
B3 Ta2 P5 142.9(2)
P2 Ta2 P5 94.14(7)
H33 Ta2 P4 78.5(31)
H23 Ta2 P4 91.5(22)
H24 Ta2 P4 73.8(20)
B3 Ta2 P4 98.6(2)
P2 Ta2 P4 163.03(7)
P5 Ta2 P4 99.42(7)
H33 Ta2 B2 94.4(30)
H23 Ta2 B2 24.6(23)
H24 Ta2 B2 26.3(20)
B3 Ta2 B2 117.1(3)
P2 Ta2 B2 85.4(2)
P5 Ta2 B2 97.1(2)
P4 Ta2 B2 82.9(3)
H33 Ta2 Ta1 74.9(30)
H23 Ta2 Ta1 146.0(24)
H24 Ta2 Ta1 161.1(20)
B3 Ta2 Ta1 53.0(2)
P2 Ta2 Ta1 95.04(5)
P5 Ta2 Ta1 93.52(5)
P4 Ta2 Ta1 94.27(5)
B2 Ta2 Ta1 169.3(2)
H14 B1 H12 95.6(74)
H14 B1 H13 102.7(54)
H12 B1 H13 112.9(72)
H14 B1 H11 109.5(63)
H12 B1 H11 126.0(82)
H13 B1 H11 107.2(56)
H14 B1 Ta1 61.8(44)
H12 B1 Ta1 112.2(67)
H13 B1 Ta1 40.9(32)
H11 B1 Ta1 121.7(48)
B1 H13 Ta1 113.7(44)
B1 H14 Ta1 95.4(49)
H22 B2 H23 110.1(74)
H22 B2 H24 118.0(74)
H23 B2 H24 103.1(53)
H22 B2 H21 114.1(73)
H23 B2 H21 105.7(52)
H24 B2 H21 104.6(48)
H22 B2 Ta2 128.8(65)
H23 B2 Ta2 49.3(39)
H24 B2 Ta2 53.9(36)
H21 B2 Ta2 116.7(34)
B2 H23 Ta2 106.1(50)
B2 H24 Ta2 99.8(44)
H31 B3 H33 114.4(62)
H31 B3 H32 106.2(48)
H33 B3 H32 111.2(60)
H31 B3 Ta1 133.6(41)
H33 B3 Ta1 111.6(48)
H32 B3 Ta1 61.0(29)
H31 B3 Ta2 132.8(39)
H33 B3 Ta2 52.8(50)
H32 B3 Ta2 120.9(29)
Ta1 B3 Ta2 73.8(3)
B3 H32 Ta1 85.4(35)
B3 H33 Ta2 98.6(63)
P2 C1 P1 118.2(5)
P3 C2 P4 114.1(4)
P6 C3 P5 116.3(5)
C12 P1 C11 98.1(6)
C12 P1 C1 105.1(6)
C11 P1 C1 97.9(6)
C12 P1 Ta1 117.6(4)
C11 P1 Ta1 122.6(5)
C1 P1 Ta1 112.6(3)
C21 P2 C1 104.9(6)
C21 P2 C22 98.6(6)
C1 P2 C22 98.8(5)
C21 P2 Ta2 118.5(4)
C1 P2 Ta2 112.1(3)
C22 P2 Ta2 120.9(4)
C32 P3 C2 101.9(4)
C32 P3 C31 98.9(5)
C2 P3 C31 102.2(4)
C32 P3 Ta1 122.2(4)
C2 P3 Ta1 114.4(3)
C31 P3 Ta1 114.3(3)
C41 P4 C2 102.8(5)
C41 P4 C42 97.8(5)
C2 P4 C42 101.6(4)
C41 P4 Ta2 115.7(3)
C2 P4 Ta2 113.2(3)
C42 P4 Ta2 122.8(4)
C51 P5 C52 96.9(6)
C51 P5 C3 100.6(5)
C52 P5 C3 101.2(5)
C51 P5 Ta2 124.7(4)
C52 P5 Ta2 117.8(4)
C3 P5 Ta2 111.8(3)
C61 P6 C3 101.7(5)
C61 P6 C62 97.4(6)
C3 P6 C62 101.8(5)
C61 P6 Ta1 117.1(4)
C3 P6 Ta1 111.5(3)
C62 P6 Ta1 124.1(4)

loop_
_geom_bond_atom_site_label_1
_geom_bond_atom_site_label_2
_geom_bond_distance
Ta1 H13 1.82(7)
Ta1 H32 2.02(7)
Ta1 H14 2.25(8)
Ta1 B3 2.304(9)
Ta1 B1 2.539(10)
Ta1 P6 2.545(2)
Ta1 P1 2.568(2)
Ta1 P3 2.583(2)
Ta1 Ta2 2.7708(5)
Ta2 H33 1.86(10)
Ta2 H23 2.04(8)
Ta2 H24 2.12(7)
Ta2 B3 2.312(9)
Ta2 P2 2.545(2)
Ta2 P5 2.572(2)
Ta2 P4 2.575(2)
Ta2 B2 2.585(10)
B1 H14 0.99(8)
B1 H12 1.13(13)
B1 H13 1.19(7)
B1 H11 1.20(10)
B2 H22 1.03(12)
B2 H23 1.12(8)
B2 H24 1.16(7)
B2 H21 1.17(7)
B3 H31 1.09(8)
B3 H33 1.12(10)
B3 H32 1.28(7)
C1 P2 1.831(10)
C1 P1 1.850(10)
C2 P3 1.823(8)
C2 P4 1.831(8)
C3 P6 1.843(9)
C3 P5 1.850(9)
P1 C12 1.816(11)
P1 C11 1.839(13)
P2 C21 1.813(10)
P2 C22 1.851(10)
P3 C32 1.823(9)
P3 C31 1.837(9)
P4 C41 1.826(9)
P4 C42 1.835(9)
P5 C51 1.824(10)
P5 C52 1.834(10)
P6 C61 1.817(9)
P6 C62 1.850(12)

loop_
_geom_torsion_atom_site_label_1
_geom_torsion_atom_site_label_2
_geom_torsion_atom_site_label_3
_geom_torsion_atom_site_label_4
_geom_torsion
H13 Ta1 Ta2 H33 26.1(50)
H32 Ta1 Ta2 H33 -0.1(37)
H14 Ta1 Ta2 H33 -115.8(72)
B3 Ta1 Ta2 H33 20.7(32)
B1 Ta1 Ta2 H33 -5.9(35)
P6 Ta1 Ta2 H33 -175.0(32)
P1 Ta1 Ta2 H33 90.5(32)
P3 Ta1 Ta2 H33 -75.7(32)
H13 Ta1 Ta2 H23 4.0(55)
H32 Ta1 Ta2 H23 -22.2(44)
H14 Ta1 Ta2 H23 -137.9(76)
B3 Ta1 Ta2 H23 -1.4(40)
B1 Ta1 Ta2 H23 -28.1(43)
P6 Ta1 Ta2 H23 162.8(40)
P1 Ta1 Ta2 H23 68.3(40)
P3 Ta1 Ta2 H23 -97.8(40)
H13 Ta1 Ta2 H24 152.6(73)
H32 Ta1 Ta2 H24 126.3(65)
H14 Ta1 Ta2 H24 10.6(90)
B3 Ta1 Ta2 H24 147.2(62)
B1 Ta1 Ta2 H24 120.5(64)
P6 Ta1 Ta2 H24 -48.6(62)
P1 Ta1 Ta2 H24 -143.1(62)
P3 Ta1 Ta2 H24 50.7(62)
H13 Ta1 Ta2 B3 5.4(39)
H32 Ta1 Ta2 B3 -20.8(19)
H14 Ta1 Ta2 B3 -136.5(64)
B3 Ta1 Ta2 B3 0.000(2)
B1 Ta1 Ta2 B3 -26.6(16)
P6 Ta1 Ta2 B3 164.2(3)
P1 Ta1 Ta2 B3 69.8(3)
P3 Ta1 Ta2 B3 -96.4(3)
H13 Ta1 Ta2 P2 -62.8(39)
H32 Ta1 Ta2 P2 -89.0(19)
H14 Ta1 Ta2 P2 155.3(64)
B3 Ta1 Ta2 P2 -68.2(3)
B1 Ta1 Ta2 P2 -94.8(16)
P6 Ta1 Ta2 P2 96.05(7)
P1 Ta1 Ta2 P2 1.57(8)
P3 Ta1 Ta2 P2 -164.61(7)
H13 Ta1 Ta2 P5 -157.3(39)
H32 Ta1 Ta2 P5 176.5(19)
H14 Ta1 Ta2 P5 60.8(64)
B3 Ta1 Ta2 P5 -162.7(3)
B1 Ta1 Ta2 P5 170.7(16)
P6 Ta1 Ta2 P5 1.58(7)
P1 Ta1 Ta2 P5 -92.91(8)
P3 Ta1 Ta2 P5 100.92(7)
H13 Ta1 Ta2 P4 103.0(39)
H32 Ta1 Ta2 P4 76.8(19)
H14 Ta1 Ta2 P4 -38.9(64)
B3 Ta1 Ta2 P4 97.6(3)
B1 Ta1 Ta2 P4 71.0(16)
P6 Ta1 Ta2 P4 -98.15(7)
P1 Ta1 Ta2 P4 167.36(7)
P3 Ta1 Ta2 P4 1.19(6)
H13 Ta1 Ta2 B2 29.0(41)
H32 Ta1 Ta2 B2 2.7(23)
H14 Ta1 Ta2 B2 -113.0(66)
B3 Ta1 Ta2 B2 23.5(13)
B1 Ta1 Ta2 B2 -3.1(20)
P6 Ta1 Ta2 B2 -172.2(13)
P1 Ta1 Ta2 B2 93.3(13)
P3 Ta1 Ta2 B2 -72.9(13)
H13 Ta1 B1 H14 -176.0(72)
H32 Ta1 B1 H14 -138.9(54)
H14 Ta1 B1 H14 0.00(5)
B3 Ta1 B1 H14 -157.1(50)
P6 Ta1 B1 H14 36.0(50)
P1 Ta1 B1 H14 129.9(50)
P3 Ta1 B1 H14 -62.7(50)
Ta2 Ta1 B1 H14 -133.1(51)
H13 Ta1 B1 H12 99.7(83)
H32 Ta1 B1 H12 136.8(69)
H14 Ta1 B1 H12 -84.3(81)
B3 Ta1 B1 H12 118.6(66)
P6 Ta1 B1 H12 -48.3(66)
P1 Ta1 B1 H12 45.6(66)
P3 Ta1 B1 H12 -147.0(66)
Ta2 Ta1 B1 H12 142.6(66)
H13 Ta1 B1 H13 0.00(5)
H32 Ta1 B1 H13 37.1(54)
H14 Ta1 B1 H13 176.0(72)
B3 Ta1 B1 H13 18.9(51)
P6 Ta1 B1 H13 -148.1(51)
P1 Ta1 B1 H13 -54.1(51)
P3 Ta1 B1 H13 113.2(51)
Ta2 Ta1 B1 H13 42.8(55)
H13 Ta1 B1 H11 -79.4(72)
H32 Ta1 B1 H11 -42.3(56)
H14 Ta1 B1 H11 96.6(71)
B3 Ta1 B1 H11 -60.5(53)
P6 Ta1 B1 H11 132.5(53)
P1 Ta1 B1 H11 -133.5(53)
P3 Ta1 B1 H11 33.8(53)
Ta2 Ta1 B1 H11 -36.6(57)
H14 B1 H13 Ta1 3.6(64)
H12 B1 H13 Ta1 -98.1(79)
H11 B1 H13 Ta1 119.0(60)
Ta1 B1 H13 Ta1 0.00(2)
H32 Ta1 H13 B1 -139.8(56)
H14 Ta1 H13 B1 -2.1(37)
B3 Ta1 H13 B1 -163.3(45)
B1 Ta1 H13 B1 0.00(4)
P6 Ta1 H13 B1 36.0(55)
P1 Ta1 H13 B1 122.2(50)
P3 Ta1 H13 B1 -66.5(47)
Ta2 Ta1 H13 B1 -167.7(17)
H12 B1 H14 Ta1 112.3(69)
H13 B1 H14 Ta1 -2.7(48)
H11 B1 H14 Ta1 -116.3(54)
Ta1 B1 H14 Ta1 0.00(2)
H13 Ta1 H14 B1 2.3(41)
H32 Ta1 H14 B1 43.2(54)
B3 Ta1 H14 B1 31.1(66)
B1 Ta1 H14 B1 0.00(5)
P6 Ta1 H14 B1 -143.0(50)
P1 Ta1 H14 B1 -51.6(49)
P3 Ta1 H14 B1 113.4(49)
Ta2 Ta1 H14 B1 155.3(30)
H33 Ta2 B2 H22 -115.5(86)
H23 Ta2 B2 H22 -83.8(95)
H24 Ta2 B2 H22 99.2(93)
B3 Ta2 B2 H22 -97.3(80)
P2 Ta2 B2 H22 -25.6(80)
P5 Ta2 B2 H22 68.0(80)
P4 Ta2 B2 H22 166.6(80)
Ta1 Ta2 B2 H22 -118.3(80)
H33 Ta2 B2 H23 -31.7(61)
H23 Ta2 B2 H23 0.00(4)
H24 Ta2 B2 H23 -177.0(70)
B3 Ta2 B2 H23 -13.5(54)
P2 Ta2 B2 H23 58.2(54)
P5 Ta2 B2 H23 151.8(54)
P4 Ta2 B2 H23 -109.5(54)
Ta1 Ta2 B2 H23 -34.5(56)
H33 Ta2 B2 H24 145.3(55)
H23 Ta2 B2 H24 177.0(70)
H24 Ta2 B2 H24 0.00(4)
B3 Ta2 B2 H24 163.6(45)
P2 Ta2 B2 H24 -124.8(46)
P5 Ta2 B2 H24 -31.2(46)
P4 Ta2 B2 H24 67.5(46)
Ta1 Ta2 B2 H24 142.6(46)
H33 Ta2 B2 H21 56.4(47)
H23 Ta2 B2 H21 88.1(64)
H24 Ta2 B2 H21 -88.9(57)
B3 Ta2 B2 H21 74.6(36)
P2 Ta2 B2 H21 146.3(36)
P5 Ta2 B2 H21 -120.1(36)
P4 Ta2 B2 H21 -21.5(36)
Ta1 Ta2 B2 H21 53.6(40)
H22 B2 H23 Ta2 124.3(74)
H24 B2 H23 Ta2 -2.5(58)
H21 B2 H23 Ta2 -112.0(47)
Ta2 B2 H23 Ta2 0.00(2)
H33 Ta2 H23 B2 146.9(63)
H24 Ta2 H23 B2 1.7(40)
B3 Ta2 H23 B2 168.0(48)
P2 Ta2 H23 B2 -117.7(52)
P5 Ta2 H23 B2 -32.3(59)
P4 Ta2 H23 B2 69.3(49)
B2 Ta2 H23 B2 0.00(3)
Ta1 Ta2 H23 B2 169.2(18)
H22 B2 H24 Ta2 -119.3(77)
H23 B2 H24 Ta2 2.3(55)
H21 B2 H24 Ta2 112.6(42)
Ta2 B2 H24 Ta2 0.00(2)
H33 Ta2 H24 B2 -39.0(58)
H23 Ta2 H24 B2 -1.6(38)
B3 Ta2 H24 B2 -24.1(65)
P2 Ta2 H24 B2 56.3(43)
P5 Ta2 H24 B2 147.8(45)
P4 Ta2 H24 B2 -107.3(43)
B2 Ta2 H24 B2 0.00(3)
Ta1 Ta2 H24 B2 -159.6(26)
H13 Ta1 B3 H31 -42.6(58)
H32 Ta1 B3 H31 -85.0(64)
H14 Ta1 B3 H31 -63.7(61)
B1 Ta1 B3 H31 -50.6(54)
P6 Ta1 B3 H31 106.4(54)
P1 Ta1 B3 H31 29.0(54)
P3 Ta1 B3 H31 -137.6(54)
Ta2 Ta1 B3 H31 134.4(54)
H13 Ta1 B3 H33 145.3(60)
H32 Ta1 B3 H33 103.0(66)
H14 Ta1 B3 H33 124.3(64)
B1 Ta1 B3 H33 137.4(57)
P6 Ta1 B3 H33 -65.6(57)
P1 Ta1 B3 H33 -143.0(57)
P3 Ta1 B3 H33 50.4(57)
Ta2 Ta1 B3 H33 -37.6(57)
H13 Ta1 B3 H32 42.4(40)
H32 Ta1 B3 H32 0.00(2)
H14 Ta1 B3 H32 21.3(46)
B1 Ta1 B3 H32 34.4(34)
P6 Ta1 B3 H32 -168.6(34)
P1 Ta1 B3 H32 114.0(34)
P3 Ta1 B3 H32 -52.6(34)
Ta2 Ta1 B3 H32 -140.6(34)
H13 Ta1 B3 Ta2 -177.0(21)
H32 Ta1 B3 Ta2 140.6(34)
H14 Ta1 B3 Ta2 161.9(30)
B1 Ta1 B3 Ta2 175.0(4)
P6 Ta1 B3 Ta2 -28.0(5)
P1 Ta1 B3 Ta2 -105.4(2)
P3 Ta1 B3 Ta2 88.0(2)
Ta2 Ta1 B3 Ta2 0.000(2)
H33 Ta2 B3 H31 90.2(83)
H23 Ta2 B3 H31 44.0(60)
H24 Ta2 B3 H31 61.3(64)
P2 Ta2 B3 H31 -27.6(55)
P5 Ta2 B3 H31 -105.7(55)
P4 Ta2 B3 H31 135.9(55)
B2 Ta2 B3 H31 49.6(55)
Ta1 Ta2 B3 H31 -135.2(55)
H33 Ta2 B3 H33 0.00(3)
H23 Ta2 B3 H33 -46.2(65)
H24 Ta2 B3 H33 -29.0(71)
P2 Ta2 B3 H33 -117.9(62)
P5 Ta2 B3 H33 164.1(62)
P4 Ta2 B3 H33 45.7(62)
B2 Ta2 B3 H33 -40.7(63)
Ta1 Ta2 B3 H33 134.5(62)
H33 Ta2 B3 H32 -94.3(72)
H23 Ta2 B3 H32 -140.5(42)
H24 Ta2 B3 H32 -123.2(48)
P2 Ta2 B3 H32 147.8(36)
P5 Ta2 B3 H32 69.8(36)
P4 Ta2 B3 H32 -48.6(36)
B2 Ta2 B3 H32 -134.9(36)
Ta1 Ta2 B3 H32 40.3(35)
H33 Ta2 B3 Ta1 -134.5(62)
H23 Ta2 B3 Ta1 179.2(22)
H24 Ta2 B3 Ta1 -163.5(32)
P2 Ta2 B3 Ta1 107.6(2)
P5 Ta2 B3 Ta1 29.5(4)
P4 Ta2 B3 Ta1 -88.8(2)
B2 Ta2 B3 Ta1 -175.2(3)
Ta1 Ta2 B3 Ta1 0.000(2)
H31 B3 H32 Ta1 131.3(44)
H33 B3 H32 Ta1 -103.7(55)
Ta1 B3 H32 Ta1 0.000(13)
Ta2 B3 H32 Ta1 -45.2(32)
H13 Ta1 H32 B3 -134.0(41)
H14 Ta1 H32 B3 -165.4(32)
B3 Ta1 H32 B3 0.00(2)
B1 Ta1 H32 B3 -150.0(29)
P6 Ta1 H32 B3 80.8(171)
P1 Ta1 H32 B3 -62.6(29)
P3 Ta1 H32 B3 125.6(31)
Ta2 Ta1 H32 B3 31.0(26)
H31 B3 H33 Ta2 -126.3(51)
H32 B3 H33 Ta2 113.4(49)
Ta1 B3 H33 Ta2 47.4(54)
Ta2 B3 H33 Ta2 0.00(2)
H23 Ta2 H33 B3 131.2(64)
H24 Ta2 H33 B3 160.7(47)
B3 Ta2 H33 B3 0.00(3)
P2 Ta2 H33 B3 59.0(55)
P5 Ta2 H33 B3 -52.6(184)
P4 Ta2 H33 B3 -133.8(59)
B2 Ta2 H33 B3 144.4(53)
Ta1 Ta2 H33 B3 -36.1(48)
P2 C1 P1 C12 97.8(8)
P2 C1 P1 C11 -161.6(7)
P2 C1 P1 Ta1 -31.3(8)
H13 Ta1 P1 C12 40.7(23)
H32 Ta1 P1 C12 -27.1(20)
H14 Ta1 P1 C12 79.7(21)
B3 Ta1 P1 C12 -57.4(6)
B1 Ta1 P1 C12 62.0(6)
P6 Ta1 P1 C12 156.9(5)
P3 Ta1 P1 C12 4.9(6)
Ta2 Ta1 P1 C12 -108.1(5)
H13 Ta1 P1 C11 -80.7(23)
H32 Ta1 P1 C11 -148.5(20)
H14 Ta1 P1 C11 -41.8(22)
B3 Ta1 P1 C11 -178.9(6)
B1 Ta1 P1 C11 -59.4(7)
P6 Ta1 P1 C11 35.5(6)
P3 Ta1 P1 C11 -116.5(6)
Ta2 Ta1 P1 C11 130.4(6)
H13 Ta1 P1 C1 163.0(23)
H32 Ta1 P1 C1 95.2(20)
H14 Ta1 P1 C1 -158.0(21)
B3 Ta1 P1 C1 64.8(5)
B1 Ta1 P1 C1 -175.7(5)
P6 Ta1 P1 C1 -80.8(4)
P3 Ta1 P1 C1 127.2(5)
Ta2 Ta1 P1 C1 14.1(4)
P1 C1 P2 C21 -97.2(7)
P1 C1 P2 C22 161.3(7)
P1 C1 P2 Ta2 32.7(8)
H33 Ta2 P2 C21 30.1(31)
H23 Ta2 P2 C21 -42.5(25)
H24 Ta2 P2 C21 -86.0(21)
B3 Ta2 P2 C21 55.2(7)
P5 Ta2 P2 C21 -161.1(6)
P4 Ta2 P2 C21 -18.0(7)
B2 Ta2 P2 C21 -64.3(6)
Ta1 Ta2 P2 C21 105.0(6)
H33 Ta2 P2 C1 -92.4(31)
H23 Ta2 P2 C1 -165.0(25)
H24 Ta2 P2 C1 151.5(21)
B3 Ta2 P2 C1 -67.3(5)
P5 Ta2 P2 C1 76.4(4)
P4 Ta2 P2 C1 -140.5(5)
B2 Ta2 P2 C1 173.3(5)
Ta1 Ta2 P2 C1 -17.5(4)
H33 Ta2 P2 C22 151.7(31)
H23 Ta2 P2 C22 79.1(25)
H24 Ta2 P2 C22 35.6(21)
B3 Ta2 P2 C22 176.8(5)
P5 Ta2 P2 C22 -39.5(5)
P4 Ta2 P2 C22 103.6(5)
B2 Ta2 P2 C22 57.3(5)
Ta1 Ta2 P2 C22 -133.4(5)
P4 C2 P3 C32 172.1(5)
P4 C2 P3 C31 -85.8(6)
P4 C2 P3 Ta1 38.2(6)
H13 Ta1 P3 C32 68.3(22)
H32 Ta1 P3 C32 135.5(20)
H14 Ta1 P3 C32 24.0(22)
B3 Ta1 P3 C32 162.4(5)
B1 Ta1 P3 C32 45.0(5)
P6 Ta1 P3 C32 -49.3(5)
P1 Ta1 P3 C32 102.4(5)
Ta2 Ta1 P3 C32 -144.4(5)
H13 Ta1 P3 C2 -168.1(22)
H32 Ta1 P3 C2 -100.9(20)
H14 Ta1 P3 C2 147.7(22)
B3 Ta1 P3 C2 -73.9(4)
B1 Ta1 P3 C2 168.6(4)
P6 Ta1 P3 C2 74.4(3)
P1 Ta1 P3 C2 -133.9(4)
Ta2 Ta1 P3 C2 -20.7(3)
H13 Ta1 P3 C31 -50.8(22)
H32 Ta1 P3 C31 16.4(20)
H14 Ta1 P3 C31 -95.0(22)
B3 Ta1 P3 C31 43.3(4)
B1 Ta1 P3 C31 -74.1(5)
P6 Ta1 P3 C31 -168.3(4)
P1 Ta1 P3 C31 -16.7(5)
Ta2 Ta1 P3 C31 96.6(4)
P3 C2 P4 C41 89.0(6)
P3 C2 P4 C42 -170.1(5)
P3 C2 P4 Ta2 -36.5(6)
H33 Ta2 P4 C41 -26.7(31)
H23 Ta2 P4 C41 46.1(24)
H24 Ta2 P4 C41 94.4(21)
B3 Ta2 P4 C41 -47.2(5)
P2 Ta2 P4 C41 22.7(5)
P5 Ta2 P4 C41 165.3(4)
B2 Ta2 P4 C41 69.2(5)
Ta1 Ta2 P4 C41 -100.4(4)
H33 Ta2 P4 C2 91.6(31)
H23 Ta2 P4 C2 164.4(24)
H24 Ta2 P4 C2 -147.3(21)
B3 Ta2 P4 C2 71.1(4)
P2 Ta2 P4 C2 141.0(4)
P5 Ta2 P4 C2 -76.4(3)
B2 Ta2 P4 C2 -172.5(4)
Ta1 Ta2 P4 C2 17.9(3)
H33 Ta2 P4 C42 -146.1(31)
H23 Ta2 P4 C42 -73.3(24)
H24 Ta2 P4 C42 -24.9(21)
B3 Ta2 P4 C42 -166.6(5)
P2 Ta2 P4 C42 -96.6(5)
P5 Ta2 P4 C42 46.0(5)
B2 Ta2 P4 C42 -50.1(5)
Ta1 Ta2 P4 C42 140.3(5)
P6 C3 P5 C51 -172.0(6)
P6 C3 P5 C52 88.7(6)
P6 C3 P5 Ta2 -37.6(6)
H33 Ta2 P5 C51 154.7(149)
H23 Ta2 P5 C51 -29.4(26)
H24 Ta2 P5 C51 -56.2(21)
B3 Ta2 P5 C51 115.5(7)
P2 Ta2 P5 C51 43.4(6)
P4 Ta2 P5 C51 -126.3(6)
B2 Ta2 P5 C51 -42.4(6)
Ta1 Ta2 P5 C51 138.8(6)
H33 Ta2 P5 C52 -83.2(149)
H23 Ta2 P5 C52 92.7(26)
H24 Ta2 P5 C52 65.9(21)
B3 Ta2 P5 C52 -122.4(5)
P2 Ta2 P5 C52 165.5(4)
P4 Ta2 P5 C52 -4.2(4)
B2 Ta2 P5 C52 79.7(5)
Ta1 Ta2 P5 C52 -99.1(4)
H33 Ta2 P5 C3 33.4(149)
H23 Ta2 P5 C3 -150.7(25)
H24 Ta2 P5 C3 -177.4(21)
B3 Ta2 P5 C3 -5.7(5)
P2 Ta2 P5 C3 -77.8(3)
P4 Ta2 P5 C3 112.4(3)
B2 Ta2 P5 C3 -163.7(4)
Ta1 Ta2 P5 C3 17.5(3)
P5 C3 P6 C61 -86.6(6)
P5 C3 P6 C62 173.2(7)
P5 C3 P6 Ta1 39.0(6)
H13 Ta1 P6 C61 -97.0(24)
H32 Ta1 P6 C61 46.5(165)
H14 Ta1 P6 C61 -68.9(21)
B3 Ta1 P6 C61 117.9(6)
B1 Ta1 P6 C61 -82.4(5)
P1 Ta1 P6 C61 -170.2(4)
P3 Ta1 P6 C61 2.7(4)
Ta2 Ta1 P6 C61 95.7(4)
H13 Ta1 P6 C3 146.5(24)
H32 Ta1 P6 C3 -70.0(165)
H14 Ta1 P6 C3 174.6(21)
B3 Ta1 P6 C3 1.4(5)
B1 Ta1 P6 C3 161.1(4)
P1 Ta1 P6 C3 73.2(3)
P3 Ta1 P6 C3 -113.9(3)
Ta2 Ta1 P6 C3 -20.8(3)
H13 Ta1 P6 C62 24.4(25)
H32 Ta1 P6 C62 167.9(165)
H14 Ta1 P6 C62 52.5(21)
B3 Ta1 P6 C62 -120.7(7)
B1 Ta1 P6 C62 39.0(7)
P1 Ta1 P6 C62 -48.8(6)
P3 Ta1 P6 C62 124.1(6)
Ta2 Ta1 P6 C62 -142.9(6)
